data_1010482
loop_
_publ_author_name
'Cox, E G'
'Wardlaw, W'
'Webster, K C'

_publ_section_title
;
The Stereochemistry of Quadricovalent Atoms: Copper and Silver
;
_journal_coden_ASTM JCSOA9
_journal_name_full 'Journal of the Chemical Society'
_journal_page_first 775
_journal_page_last 781
_journal_volume 1936
_journal_year 1936
_chemical_formula_structural 'Cu (C2 H5 N S)4 Cl'
_chemical_formula_sum 'C8 H20 Cl Cu N4 S4'
_chemical_name_systematic 'Tetrakisthioacetamide copper(I) chloride'
_space_group_IT_number 82
_symmetry_cell_setting tetragonal
_symmetry_Int_Tables_number 82
_symmetry_space_group_name_Hall 'I -4'
_symmetry_space_group_name_H-M 'I -4'
_cell_angle_alpha 90
_cell_angle_beta 90
_cell_angle_gamma 90
_cell_formula_units_Z 2
_cell_length_a 12.43
_cell_length_b 12.43
_cell_length_c 5.52
_cell_volume 852.9
_exptl_crystal_density_meas 1.56
_cod_depositor_comments
;
 Removing dummy H atoms since the hydrogen atoms they represent are already
 marked using the _atom_site_attached_hydrogens data item.

 Antanas Vaitkus,
 2017-09-11

 Correcting the _chemical_formula_sum data item value by changing it from
 'Cl Cu H20 N4 S4' to 'C8 H20 Cl Cu N4 S4'.

 Antanas Vaitkus,
 2017-09-11
;
_cod_original_formula_sum 'H20 Cl Cu N4 S4'
_cod_database_code 1010482

loop_
_symmetry_equiv_pos_as_xyz
x,y,z
-x,-y,z
y,-x,-z
-y,x,-z
1/2+x,1/2+y,1/2+z
1/2-x,1/2-y,1/2+z
1/2+y,1/2-x,1/2-z
1/2-y,1/2+x,1/2-z

loop_
_atom_site_label
_atom_site_type_symbol
_atom_site_symmetry_multiplicity
_atom_site_Wyckoff_symbol
_atom_site_fract_x
_atom_site_fract_y
_atom_site_fract_z
_atom_site_occupancy
_atom_site_attached_hydrogens
_atom_site_calc_flag
S1 S6+ 8 g 0.106 0.088 0.219 1. 0 d
C1 C4- 8 g 0.1 0.216 0.256 1. 0 d
C2 C4- 8 g 0.177 0.285 0.415 1. 3 d
N1 N3- 8 g 0.016 0.285 0.138 1. 2 d
Cl1 Cl1- 2 c 0. 0.5 0.25 1. 0 d
Cu1 Cu1+ 2 a 0. 0. 0. 1. 0 d

loop_
_atom_type_symbol
_atom_type_oxidation_number
S6+ 6.000
C4- -4.000
N3- -3.000
Cl1- -1.000
Cu1+ 1.000
